data_2022038
loop_
_publ_author_name
'Jha, Kunal Kumar'
'Gruza, Barbara'
'Kumar, Prashant'
'Chodkiewicz, Michal Leszek'
'Dominiak, Paulina Maria'

_publ_section_title
;
 TAAM: a reliable and user friendly tool for hydrogen-atom location using
 routine X-ray diffraction data
;
_journal_issue 3
_journal_name_full 'Acta Crystallographica Section B Structural Science, Crystal Engineering and Materials'
_journal_paper_doi 10.1107/S2052520620002917
_journal_volume 76
_journal_year 2020
_chemical_formula_moiety 'C16 H17 N O2'
_chemical_formula_sum 'C16 H17 N O2'
_chemical_formula_weight 255.32
_space_group_crystal_system monoclinic
_space_group_IT_number 14
_space_group_name_Hall '-P 2yn'
_space_group_name_H-M_alt 'P 1 21/n 1'
_symmetry_Int_Tables_number 14
_audit_creation_date 2019-09-24
_audit_creation_method
;
Olex2 1.2
(compiled 2018.05.29 svn.r3508 for OlexSys, GUI svn.r5506)
;
_cell_angle_alpha 90.00
_cell_angle_beta 95.249(2)
_cell_angle_gamma 90.00
_cell_formula_units_Z 4
_cell_length_a 8.5755(3)
_cell_length_b 10.1627(3)
_cell_length_c 14.2676(2)
_cell_measurement_temperature 100(1)
_cell_volume 1238.21(6)
_computing_molecular_graphics 'Olex2 (Dolomanov et al., 2009)'
_computing_publication_material 'Olex2 (Dolomanov et al., 2009)'
_computing_structure_refinement 'olex2.refine (Bourhis et al., 2015)'
_diffrn_ambient_temperature 100(1)
_diffrn_measured_fraction_theta_full 0.9371
_diffrn_measured_fraction_theta_max 0.9371
_diffrn_measurement_device_type 'Oxford diffraction Xcalibur 4 circles'
_diffrn_radiation_type MoK\a
_diffrn_radiation_wavelength 0.71073
_diffrn_reflns_av_R_equivalents 0.0000
_diffrn_reflns_av_unetI/netI 0.0146
_diffrn_reflns_limit_h_max 18
_diffrn_reflns_limit_h_min -18
_diffrn_reflns_limit_k_max 22
_diffrn_reflns_limit_k_min 0
_diffrn_reflns_limit_l_max 31
_diffrn_reflns_limit_l_min 0
_diffrn_reflns_number 12803
_diffrn_reflns_theta_full 51.1585
_diffrn_reflns_theta_max 51.16
_diffrn_reflns_theta_min 2.67
_exptl_absorpt_coefficient_mu 0.090
_exptl_crystal_density_diffrn 1.3695
_exptl_crystal_F_000 544.2599
_refine_diff_density_max 0.2847
_refine_diff_density_min -0.3293
_refine_diff_density_rms 0.0752
_refine_ls_d_res_high 0.4562
_refine_ls_d_res_low 7.6341
_refine_ls_goodness_of_fit_ref 1.0322
_refine_ls_hydrogen_treatment refall
_refine_ls_matrix_type full
_refine_ls_number_constraints 0
_refine_ls_number_parameters 240
_refine_ls_number_reflns 12803
_refine_ls_number_restraints 0
_refine_ls_restrained_S_all 1.0322
_refine_ls_R_factor_all 0.0394
_refine_ls_R_factor_gt 0.0230
_refine_ls_shift/su_max 0.0007
_refine_ls_shift/su_mean 0.0001
_refine_ls_structure_factor_coef Fsqd
_refine_ls_weighting_details 'w=1/[\s^2^(Fo^2^)+(0.0060P)^2^+0.1518P] where P=(Fo^2^+2Fc^2^)/3'
_refine_ls_weighting_scheme calc
_refine_ls_wR_factor_gt 0.0432
_refine_ls_wR_factor_ref 0.0577
_reflns_Friedel_coverage 0.0
_reflns_limit_h_max 15
_reflns_limit_h_min -18
_reflns_limit_k_max 22
_reflns_limit_k_min 0
_reflns_limit_l_max 31
_reflns_limit_l_min -14
_reflns_number_gt 9801
_reflns_number_total 12803
_reflns_threshold_expression I>=2u(I)
_cod_data_source_file 14_TAAM_iso_max.cif
_cod_data_source_block 14_TAAM_iso_max
_cod_original_sg_symbol_Hall '-P 2ybc (x-z,y,z)'
_cod_database_code 2022038
_olex2_refinement_description
;
;
_olex2_submission_special_instructions 'No special instructions were received'

loop_
_space_group_symop_id
_space_group_symop_operation_xyz
1 x,y,z
2 -x+1/2,y+1/2,-z+1/2
3 -x,-y,-z
4 x-1/2,-y-1/2,z-1/2

loop_
_atom_site_label
_atom_site_type_symbol
_atom_site_fract_x
_atom_site_fract_y
_atom_site_fract_z
_atom_site_U_iso_or_equiv
_atom_site_adp_type
_atom_site_occupancy
_atom_site_refinement_flags_posn
O1 O 0.62326(3) 0.54853(2) -0.172027(14) 0.01337(3) Uani 1.000000 .
O11 O 0.56300(3) 0.65952(3) -0.303430(16) 0.01891(4) Uani 1.000000 .
C2 C 0.63365(3) 0.66058(3) -0.225349(19) 0.01390(4) Uani 1.000000 .
C3 C 0.72657(3) 0.76783(3) -0.18389(2) 0.01494(4) Uani 1.000000 .
H3 H 0.7333(8) 0.8540(7) -0.2276(5) 0.0341(17) Uiso 1.000000 .
C4 C 0.80206(3) 0.75930(2) -0.09550(2) 0.01309(4) Uani 1.000000 .
C5 C 0.86282(3) 0.62045(2) 0.049302(19) 0.01217(3) Uani 1.000000 .
H5 H 0.9347(7) 0.6959(6) 0.0832(4) 0.0297(16) Uiso 1.000000 .
C6 C 0.84672(3) 0.50409(2) 0.097093(17) 0.01130(3) Uani 1.000000 .
C7 C 0.75060(3) 0.40132(2) 0.054700(17) 0.01059(3) Uani 1.000000 .
C8 C 0.67601(3) 0.41814(2) -0.037191(17) 0.01084(3) Uani 1.000000 .
C9 C 0.69775(3) 0.53676(2) -0.082786(17) 0.01083(3) Uani 1.000000 .
C10 C 0.78881(3) 0.64069(2) -0.042109(18) 0.01140(3) Uani 1.000000 .
C23 C 0.89937(4) 0.87152(3) -0.05464(3) 0.01862(5) Uani 1.000000 .
H23a H 1.0196(9) 0.8391(7) -0.0365(5) 0.044(2) Uiso 1.000000 .
H23b H 0.8997(8) 0.9519(7) -0.1034(5) 0.0435(19) Uiso 1.000000 .
H23c H 0.8582(9) 0.9051(8) 0.0097(5) 0.049(2) Uiso 1.000000 .
C12 C 0.92627(3) 0.48211(3) 0.194278(19) 0.01361(4) Uani 1.000000 .
H12a H 1.0348(8) 0.4267(7) 0.1903(4) 0.0324(17) Uiso 1.000000 .
H12b H 0.9596(7) 0.5758(7) 0.2269(4) 0.0287(16) Uiso 1.000000 .
C13 C 0.81725(4) 0.40226(3) 0.251272(19) 0.01546(4) Uani 1.000000 .
H13a H 0.8691(8) 0.3840(7) 0.3223(5) 0.0336(17) Uiso 1.000000 .
H13b H 0.7071(8) 0.4548(6) 0.2555(4) 0.0313(16) Uiso 1.000000 .
C14 C 0.78454(4) 0.27102(3) 0.20249(2) 0.01629(4) Uani 1.000000 .
H14a H 0.8913(8) 0.2075(7) 0.2100(5) 0.0366(18) Uiso 1.000000 .
H14b H 0.6929(8) 0.2187(7) 0.2352(5) 0.0386(19) Uiso 1.000000 .
C16 C 0.64864(4) 0.17365(3) 0.06020(2) 0.01502(4) Uani 1.000000 .
H16a H 0.5292(8) 0.1689(7) 0.0832(5) 0.0363(18) Uiso 1.000000 .
H16b H 0.7102(8) 0.0851(7) 0.0881(5) 0.0365(18) Uiso 1.000000 .
C17 C 0.64251(3) 0.17673(3) -0.04655(2) 0.01457(4) Uani 1.000000 .
H17a H 0.7591(8) 0.1626(6) -0.0691(4) 0.0311(16) Uiso 1.000000 .
H17b H 0.5697(8) 0.0945(7) -0.0749(5) 0.0345(17) Uiso 1.000000 .
C18 C 0.57788(3) 0.30902(3) -0.083221(19) 0.01322(4) Uani 1.000000 .
H18a H 0.4554(8) 0.3198(6) -0.0680(4) 0.0329(17) Uiso 1.000000 .
H18b H 0.5795(8) 0.3144(6) -0.1586(5) 0.0337(17) Uiso 1.000000 .
N15 N 0.73222(3) 0.28660(2) 0.102900(16) 0.01357(3) Uani 1.000000 .

loop_
_atom_site_aniso_label
_atom_site_aniso_U_11
_atom_site_aniso_U_22
_atom_site_aniso_U_33
_atom_site_aniso_U_12
_atom_site_aniso_U_13
_atom_site_aniso_U_23
O1 0.01465(7) 0.01325(7) 0.01186(6) -0.00037(5) -0.00072(5) 0.00102(5)
O11 0.02220(10) 0.02016(9) 0.01380(8) 0.00253(7) -0.00142(7) 0.00391(7)
C2 0.01447(9) 0.01443(9) 0.01279(8) 0.00252(7) 0.00114(7) 0.00227(7)
C3 0.01574(9) 0.01225(8) 0.01694(10) 0.00166(7) 0.00213(7) 0.00323(7)
C4 0.01263(8) 0.00993(7) 0.01692(9) 0.00060(6) 0.00254(7) 0.00080(7)
C5 0.01201(8) 0.01065(7) 0.01364(8) -0.00092(6) -0.00009(6) -0.00146(6)
C6 0.01129(7) 0.01097(7) 0.01136(7) -0.00044(6) -0.00047(6) -0.00140(6)
C7 0.01113(7) 0.00995(7) 0.01049(7) -0.00044(6) -0.00004(6) -0.00064(6)
C8 0.01154(7) 0.01022(7) 0.01050(7) -0.00109(6) -0.00031(6) -0.00025(6)
C9 0.01110(7) 0.01036(7) 0.01092(7) -0.00023(6) 0.00038(6) 0.00033(6)
C10 0.01161(8) 0.00967(7) 0.01288(8) -0.00046(6) 0.00091(6) -0.00006(6)
C23 0.01924(11) 0.01106(9) 0.02541(13) -0.00220(8) 0.00122(9) 0.00033(8)
C12 0.01293(8) 0.01497(9) 0.01244(8) 0.00081(7) -0.00145(6) -0.00217(7)
C13 0.01822(10) 0.01687(10) 0.01112(8) 0.00069(8) 0.00036(7) -0.00123(7)
C14 0.02195(11) 0.01426(9) 0.01227(9) -0.00038(8) -0.00062(8) 0.00138(7)
C16 0.01804(10) 0.01209(8) 0.01483(9) -0.00299(7) 0.00087(7) 0.00076(7)
C17 0.01716(10) 0.01159(8) 0.01463(9) -0.00107(7) -0.00039(7) -0.00184(7)
C18 0.01363(8) 0.01232(8) 0.01320(8) -0.00204(7) -0.00149(7) -0.00058(7)
N15 0.01770(9) 0.01121(7) 0.01142(7) -0.00196(6) -0.00070(6) 0.00077(6)

loop_
_atom_type_symbol
_atom_type_description
_atom_type_scat_dispersion_real
_atom_type_scat_dispersion_imag
_atom_type_scat_source
_atom_type_scat_dispersion_source
C C 0.00347 0.00161 'Clementi & Roetti, C., At. Data Nucl. Data Tables 1974, 14, (177-478); Clementi & Raimondi, J. Chem. Phys., 1963, 38, (2686-2689)' 'Henke, Gullikson and Davis, At. Data and Nucl. Data Tables, 1993, 54, 2'
H H 0.00000 0.00000 'Clementi & Roetti, C., At. Data Nucl. Data Tables 1974, 14, (177-478); Clementi & Raimondi, J. Chem. Phys., 1963, 38, (2686-2689)' 'Henke, Gullikson and Davis, At. Data and Nucl. Data Tables, 1993, 54, 2'
N N 0.00653 0.00323 'Clementi & Roetti, C., At. Data Nucl. Data Tables 1974, 14, (177-478); Clementi & Raimondi, J. Chem. Phys., 1963, 38, (2686-2689)' 'Henke, Gullikson and Davis, At. Data and Nucl. Data Tables, 1993, 54, 2'
O O 0.01158 0.00611 'Clementi & Roetti, C., At. Data Nucl. Data Tables 1974, 14, (177-478); Clementi & Raimondi, J. Chem. Phys., 1963, 38, (2686-2689)' 'Henke, Gullikson and Davis, At. Data and Nucl. Data Tables, 1993, 54, 2'

loop_
_geom_angle_atom_site_label_1
_geom_angle_atom_site_label_2
_geom_angle_atom_site_label_3
_geom_angle
_geom_angle_site_symmetry_1
_geom_angle_site_symmetry_3
_geom_angle_publ_flag
C9 O1 C2 122.34(2) . . ?
O11 C2 O1 116.48(3) . . ?
C3 C2 O1 117.32(2) . . ?
C3 C2 O11 126.20(3) . . ?
H3 C3 C2 115.6(3) . . ?
C4 C3 C2 121.80(2) . . ?
C4 C3 H3 122.6(3) . . ?
C10 C4 C3 119.27(2) . . ?
C23 C4 C3 120.69(3) . . ?
C23 C4 C10 120.03(3) . . ?
C6 C5 H5 118.1(3) . . ?
C10 C5 H5 120.3(3) . . ?
C10 C5 C6 121.66(2) . . ?
C7 C6 C5 119.83(2) . . ?
C12 C6 C5 121.72(2) . . ?
C12 C6 C7 118.45(2) . . ?
C8 C7 C6 119.85(2) . . ?
N15 C7 C6 119.84(2) . . ?
N15 C7 C8 120.31(2) . . ?
C9 C8 C7 118.00(2) . . ?
C18 C8 C7 120.14(2) . . ?
C18 C8 C9 121.86(2) . . ?
C8 C9 O1 115.94(2) . . ?
C10 C9 O1 120.63(2) . . ?
C10 C9 C8 123.44(2) . . ?
C5 C10 C4 124.16(2) . . ?
C9 C10 C4 118.64(2) . . ?
C9 C10 C5 117.21(2) . . ?
H23a C23 C4 110.1(4) . . ?
H23b C23 C4 111.2(4) . . ?
H23b C23 H23a 109.0(5) . . ?
H23c C23 C4 111.2(4) . . ?
H23c C23 H23a 105.8(5) . . ?
H23c C23 H23b 109.5(5) . . ?
H12a C12 C6 110.2(3) . . ?
H12b C12 C6 110.1(3) . . ?
H12b C12 H12a 106.3(4) . . ?
C13 C12 C6 108.75(2) . . ?
C13 C12 H12a 108.6(3) . . ?
C13 C12 H12b 112.8(3) . . ?
H13a C13 C12 111.7(3) . . ?
H13b C13 C12 110.1(3) . . ?
H13b C13 H13a 108.3(5) . . ?
C14 C13 C12 108.60(2) . . ?
C14 C13 H13a 108.7(4) . . ?
C14 C13 H13b 109.3(3) . . ?
H14a C14 C13 110.4(3) . . ?
H14b C14 C13 110.1(4) . . ?
H14b C14 H14a 107.1(5) . . ?
N15 C14 C13 112.24(2) . . ?
N15 C14 H14a 109.4(3) . . ?
N15 C14 H14b 107.5(3) . . ?
H16b C16 H16a 106.5(5) . . ?
C17 C16 H16a 110.5(3) . . ?
C17 C16 H16b 110.5(3) . . ?
N15 C16 H16a 110.1(3) . . ?
N15 C16 H16b 107.0(3) . . ?
N15 C16 C17 111.93(2) . . ?
H17a C17 C16 110.2(3) . . ?
H17b C17 C16 108.6(3) . . ?
H17b C17 H17a 107.3(5) . . ?
C18 C17 C16 109.85(2) . . ?
C18 C17 H17a 109.2(3) . . ?
C18 C17 H17b 111.6(3) . . ?
C17 C18 C8 109.14(2) . . ?
H18a C18 C8 110.3(3) . . ?
H18a C18 C17 110.1(3) . . ?
H18b C18 C8 109.8(3) . . ?
H18b C18 C17 110.4(4) . . ?
H18b C18 H18a 107.0(5) . . ?
C14 N15 C7 122.82(2) . . ?
C16 N15 C7 122.37(2) . . ?
C16 N15 C14 114.67(2) . . ?

loop_
_geom_bond_atom_site_label_1
_geom_bond_atom_site_label_2
_geom_bond_distance
_geom_bond_site_symmetry_2
_geom_bond_publ_flag
O1 C2 1.3769(3) . ?
O1 C9 1.3765(3) . ?
O11 C2 1.2185(4) . ?
C2 C3 1.4445(4) . ?
C3 H3 1.080(7) . ?
C3 C4 1.3667(4) . ?
C4 C10 1.4359(4) . ?
C4 C23 1.4993(4) . ?
C5 H5 1.071(7) . ?
C5 C6 1.3782(4) . ?
C5 C10 1.4123(4) . ?
C6 C7 1.4300(3) . ?
C6 C12 1.5050(4) . ?
C7 C8 1.4156(3) . ?
C7 N15 1.3699(3) . ?
C8 C9 1.3904(3) . ?
C8 C18 1.5061(3) . ?
C9 C10 1.4069(3) . ?
C23 H23a 1.091(8) . ?
C23 H23b 1.073(8) . ?
C23 H23c 1.069(8) . ?
C12 H12a 1.093(7) . ?
C12 H12b 1.086(7) . ?
C12 C13 1.5273(4) . ?
C13 H13a 1.085(7) . ?
C13 H13b 1.092(7) . ?
C13 C14 1.5186(4) . ?
C14 H14a 1.117(7) . ?
C14 H14b 1.089(7) . ?
C14 N15 1.4591(4) . ?
C16 H16a 1.104(7) . ?
C16 H16b 1.099(7) . ?
C16 C17 1.5194(4) . ?
C16 N15 1.4570(4) . ?
C17 H17a 1.088(7) . ?
C17 H17b 1.098(7) . ?
C17 C18 1.5281(4) . ?
C18 H18a 1.097(7) . ?
C18 H18b 1.078(7) . ?
